data_7031110
loop_
_publ_author_name
'Zhang, Kou-Lin'
'Zhong, Zhao-Yin'
'Zhang, Lei'
'Jing, Chu-Yue'
'Daniels, Luke M.'
'Walton, Richard I.'

_publ_section_title
;
 Synthesis, characterization and properties of a family of
 lead(ii)-organic frameworks based on a multi-functional ligand
 2-amino-4-sulfobenzoic acid exhibiting auxiliary ligand-dependent
 dehydration-rehydration behaviours.
;
_journal_issue 30
_journal_name_full 'Dalton transactions (Cambridge, England : 2003)'
_journal_page_first 11597
_journal_page_last 11610
_journal_paper_doi 10.1039/c4dt00659c
_journal_volume 43
_journal_year 2014
_chemical_formula_sum 'C38 H32 N6 O13 Pb2 S2'
_chemical_formula_weight 1259.20
_chemical_name_systematic
; 
 ? 
;
_space_group_IT_number 2
_symmetry_cell_setting triclinic
_symmetry_space_group_name_Hall '-P 1'
_symmetry_space_group_name_H-M 'P -1'
_atom_sites_solution_hydrogens geom
_atom_sites_solution_primary direct
_atom_sites_solution_secondary difmap
_audit_creation_method SHELXL-97
_cell_angle_alpha 90.087(2)
_cell_angle_beta 96.643(2)
_cell_angle_gamma 105.861(2)
_cell_formula_units_Z 2
_cell_length_a 9.6177(15)
_cell_length_b 13.490(2)
_cell_length_c 15.996(2)
_cell_measurement_reflns_used 4086
_cell_measurement_temperature 296(2)
_cell_measurement_theta_max 25.3664
_cell_measurement_theta_min 2.2176
_cell_volume 1981.8(5)
_computing_cell_refinement 'SAINT (Bruker, 2005)'
_computing_data_collection 'APEX2 (Bruker, 2005)'
_computing_data_reduction 'SAINT (Bruker, 2005)'
_computing_molecular_graphics 'Diamond (CRYSTAL IMPACT, 2001)'
_computing_publication_material 'publCIF (Westrip, 2010)'
_computing_structure_refinement 'SHELXL-97 (Sheldrick, 2008)'
_computing_structure_solution 'SHELXS-97 (Sheldrick, 2008)'
_diffrn_ambient_temperature 296(2)
_diffrn_detector_area_resol_mean 8.3
_diffrn_measured_fraction_theta_full 0.975
_diffrn_measured_fraction_theta_max 0.975
_diffrn_measurement_device_type 'Bruker APEXII area-detector'
_diffrn_measurement_method '\f and \w'
_diffrn_radiation_monochromator graphite
_diffrn_radiation_source 'fine-focus sealed tube'
_diffrn_radiation_type MoK\a
_diffrn_radiation_wavelength 0.71073
_diffrn_reflns_av_R_equivalents 0.0432
_diffrn_reflns_av_unetI/netI 0.0774
_diffrn_reflns_limit_h_max 12
_diffrn_reflns_limit_h_min -12
_diffrn_reflns_limit_k_max 17
_diffrn_reflns_limit_k_min -17
_diffrn_reflns_limit_l_max 20
_diffrn_reflns_limit_l_min -20
_diffrn_reflns_number 17376
_diffrn_reflns_theta_full 27.58
_diffrn_reflns_theta_max 27.58
_diffrn_reflns_theta_min 1.28
_exptl_absorpt_coefficient_mu 8.665
_exptl_absorpt_correction_T_max 0.273
_exptl_absorpt_correction_T_min 0.085
_exptl_absorpt_correction_type multi-scan
_exptl_absorpt_process_details '(SADABS; Sheldrick, 1996)'
_exptl_crystal_colour YELLOW
_exptl_crystal_density_diffrn 2.110
_exptl_crystal_density_method 'not measured'
_exptl_crystal_description NEEDLE
_exptl_crystal_F_000 1204
_exptl_crystal_size_max 0.35
_exptl_crystal_size_mid 0.25
_exptl_crystal_size_min 0.15
_refine_diff_density_max 1.842
_refine_diff_density_min -1.166
_refine_diff_density_rms 0.211
_refine_ls_extinction_method none
_refine_ls_goodness_of_fit_ref 1.010
_refine_ls_hydrogen_treatment constr
_refine_ls_matrix_type full
_refine_ls_number_parameters 550
_refine_ls_number_reflns 8952
_refine_ls_number_restraints 0
_refine_ls_restrained_S_all 1.010
_refine_ls_R_factor_all 0.0799
_refine_ls_R_factor_gt 0.0437
_refine_ls_shift/su_max 0.000
_refine_ls_shift/su_mean 0.000
_refine_ls_structure_factor_coef Fsqd
_refine_ls_weighting_details 'calc w=1/[\s^2^(Fo^2^)+(0.0642P)^2^+0.0000P] where P=(Fo^2^+2Fc^2^)/3'
_refine_ls_weighting_scheme calc
_refine_ls_wR_factor_gt 0.1038
_refine_ls_wR_factor_ref 0.1297
_reflns_number_gt 6014
_reflns_number_total 8952
_reflns_threshold_expression >2sigma(I)
_cod_data_source_file c4dt00659c2.cif
_cod_data_source_block 2
_cod_depositor_comments
;
The following automatic conversions were performed:

'_symmetry_cell_setting' value 'TRICLINIC' changed to 'triclinic'
according to
/usr/data/users/saulius/crontab/automatic-downloads/rss-feeds/RSC/lib/dictionaries/cif_core.dic
dictionary named 'cif_core.dic' version 2.4.2 from
2011-04-26.

'_exptl_absorpt_correction_type' value 'MULTI-SCAN'
changed to 'multi-scan' according to
/usr/data/users/saulius/crontab/automatic-downloads/rss-feeds/RSC/lib/dictionaries/cif_core.dic
dictionary named 'cif_core.dic' version 2.4.2 from
2011-04-26.

'_refine_ls_hydrogen_treatment' value 'CONSTR' changed
to 'constr' according to
/usr/data/users/saulius/crontab/automatic-downloads/rss-feeds/RSC/lib/dictionaries/cif_core.dic
dictionary named 'cif_core.dic' version 2.4.2 from 2011-04-26.

Automatic conversion script
Id: cif_fix_values 2281 2013-09-26 08:29:07Z andrius 

 Adding full bibliography for 7031110--7031114.cif.
;
_cod_original_sg_symbol_H-M P-1
_cod_database_code 7031110

loop_
_symmetry_equiv_pos_as_xyz
'x, y, z'
'-x, -y, -z'

loop_
_atom_site_label
_atom_site_type_symbol
_atom_site_fract_x
_atom_site_fract_y
_atom_site_fract_z
_atom_site_U_iso_or_equiv
_atom_site_adp_type
_atom_site_occupancy
_atom_site_symmetry_multiplicity
_atom_site_calc_flag
_atom_site_refinement_flags
C1 C 0.5576(12) 0.1664(9) 0.4751(7) 0.059(3) Uani 1 1 d .
H1 H 0.5338 0.1062 0.4418 0.071 Uiso 1 1 calc R
C2 C 0.7005(11) 0.2034(10) 0.5183(7) 0.060(3) Uani 1 1 d .
H2 H 0.7682 0.1664 0.5142 0.072 Uiso 1 1 calc R
C3 C 0.7391(11) 0.2933(10) 0.5659(7) 0.062(3) Uani 1 1 d .
H3 H 0.8326 0.3180 0.5941 0.074 Uiso 1 1 calc R
C4 C 0.6373(11) 0.3460(9) 0.5711(6) 0.051(3) Uani 1 1 d .
C5 C 0.6687(14) 0.4403(11) 0.6196(7) 0.070(4) Uani 1 1 d .
H5A H 0.7625 0.4676 0.6467 0.084 Uiso 1 1 calc R
C6 C 0.5690(15) 0.4909(9) 0.6276(7) 0.069(4) Uani 1 1 d .
H6 H 0.5948 0.5537 0.6575 0.083 Uiso 1 1 calc R
C7 C 0.4211(14) 0.4474(8) 0.5895(6) 0.055(3) Uani 1 1 d .
C8 C 0.3816(11) 0.3555(7) 0.5413(6) 0.042(2) Uani 1 1 d .
C9 C 0.4938(10) 0.3049(7) 0.5305(6) 0.037(2) Uani 1 1 d .
C10 C 0.1438(11) 0.3551(8) 0.5180(6) 0.048(3) Uani 1 1 d .
H10 H 0.0490 0.3246 0.4937 0.057 Uiso 1 1 calc R
C11 C 0.1719(15) 0.4483(8) 0.5658(8) 0.064(3) Uani 1 1 d .
H11 H 0.0973 0.4778 0.5737 0.077 Uiso 1 1 calc R
C12 C 0.3122(15) 0.4938(9) 0.6002(8) 0.067(3) Uani 1 1 d .
H12 H 0.3343 0.5560 0.6308 0.080 Uiso 1 1 calc R
C13 C 0.0541(10) 0.2600(7) 0.3138(5) 0.035(2) Uani 1 1 d .
C14 C -0.0034(9) 0.3326(6) 0.2602(5) 0.0286(19) Uani 1 1 d .
C15 C 0.0861(10) 0.3961(7) 0.2089(6) 0.041(2) Uani 1 1 d .
H15 H 0.1812 0.3917 0.2105 0.049 Uiso 1 1 calc R
C16 C -0.1474(10) 0.3386(7) 0.2583(6) 0.037(2) Uani 1 1 d .
C17 C -0.1906(10) 0.4109(7) 0.2054(6) 0.039(2) Uani 1 1 d .
H17 H -0.2850 0.4168 0.2039 0.047 Uiso 1 1 calc R
C18 C -0.0993(9) 0.4720(6) 0.1566(5) 0.033(2) Uani 1 1 d .
C19 C 0.0431(10) 0.4664(7) 0.1547(6) 0.037(2) Uani 1 1 d .
H19 H 0.1052 0.5067 0.1198 0.044 Uiso 1 1 calc R
C20 C 0.4870(8) 0.8218(6) 0.2720(5) 0.0288(19) Uani 1 1 d .
C21 C 0.5544(9) 0.7460(7) 0.2518(5) 0.034(2) Uani 1 1 d .
C22 C 0.7048(10) 0.7646(7) 0.2806(5) 0.034(2) Uani 1 1 d .
H22 H 0.7532 0.7167 0.2675 0.041 Uiso 1 1 calc R
C23 C 0.7788(9) 0.8510(7) 0.3268(5) 0.0316(19) Uani 1 1 d .
C24 C 0.7139(10) 0.9255(7) 0.3495(6) 0.039(2) Uani 1 1 d .
H24 H 0.7660 0.9834 0.3826 0.047 Uiso 1 1 calc R
C25 C 0.5675(10) 0.9093(7) 0.3206(5) 0.040(2) Uani 1 1 d .
H25 H 0.5213 0.9583 0.3341 0.048 Uiso 1 1 calc R
C26 C 0.3346(10) 0.8134(8) 0.2373(6) 0.037(2) Uani 1 1 d .
C27 C 0.2553(12) 0.7595(8) 0.0128(7) 0.054(3) Uani 1 1 d .
H27 H 0.2324 0.6962 0.0385 0.065 Uiso 1 1 calc R
C28 C 0.3381(14) 0.7705(11) -0.0540(8) 0.075(4) Uani 1 1 d .
H28 H 0.3646 0.7145 -0.0742 0.090 Uiso 1 1 calc R
C29 C 0.3791(15) 0.8613(13) -0.0886(8) 0.084(5) Uani 1 1 d .
H29 H 0.4400 0.8701 -0.1307 0.101 Uiso 1 1 calc R
C30 C 0.3319(14) 0.9434(11) -0.0627(8) 0.066(3) Uani 1 1 d .
C31 C 0.2491(11) 0.9301(7) 0.0055(6) 0.045(3) Uani 1 1 d .
C32 C 0.3705(17) 1.0431(14) -0.0971(9) 0.101(6) Uani 1 1 d .
H32 H 0.4309 1.0555 -0.1395 0.121 Uiso 1 1 calc R
C33 C 0.3199(18) 1.1214(12) -0.0686(9) 0.096(6) Uani 1 1 d .
H33 H 0.3412 1.1842 -0.0950 0.115 Uiso 1 1 calc R
C34 C 0.1992(11) 1.0130(7) 0.0371(6) 0.045(3) Uani 1 1 d .
C35 C 0.1866(18) 1.1880(9) 0.0306(9) 0.092(6) Uani 1 1 d .
H35 H 0.2100 1.2529 0.0076 0.110 Uiso 1 1 calc R
C36 C 0.2373(15) 1.1093(9) -0.0009(7) 0.069(4) Uani 1 1 d .
C37 C 0.1046(18) 1.1696(10) 0.0936(10) 0.084(5) Uani 1 1 d .
H37 H 0.0698 1.2219 0.1135 0.101 Uiso 1 1 calc R
C38 C 0.0687(13) 1.0706(8) 0.1312(7) 0.062(3) Uani 1 1 d .
H38 H 0.0123 1.0593 0.1756 0.074 Uiso 1 1 calc R
N1 N -0.2502(9) 0.2748(7) 0.3047(6) 0.061(3) Uani 1 1 d .
H1A H -0.2262 0.2291 0.3363 0.074 Uiso 1 1 calc R
H1B H -0.3371 0.2813 0.3014 0.074 Uiso 1 1 calc R
N2 N 0.2441(8) 0.3096(5) 0.5060(4) 0.0335(17) Uani 1 1 d .
N3 N 0.4575(8) 0.2161(6) 0.4813(5) 0.0393(19) Uani 1 1 d .
N4 N 0.4870(9) 0.6603(6) 0.2020(6) 0.054(2) Uani 1 1 d .
H4A H 0.3977 0.6500 0.1807 0.065 Uiso 1 1 calc R
H4B H 0.5338 0.6165 0.1918 0.065 Uiso 1 1 calc R
N5 N 0.2060(8) 0.8363(6) 0.0425(5) 0.0379(18) Uani 1 1 d .
N6 N 0.1165(9) 0.9958(6) 0.1024(5) 0.048(2) Uani 1 1 d .
O1 O 0.1855(7) 0.2584(5) 0.3132(4) 0.0455(17) Uani 1 1 d .
O2 O -0.0253(7) 0.2016(5) 0.3625(4) 0.0439(16) Uani 1 1 d .
O3 O -0.2565(8) 0.4942(5) 0.0195(5) 0.059(2) Uani 1 1 d .
O4 O -0.0434(7) 0.6324(5) 0.0643(5) 0.0516(19) Uani 1 1 d .
O5 O 1.0374(7) 0.9606(5) 0.3080(4) 0.0500(18) Uani 1 1 d .
O6 O 0.9988(7) 0.8992(5) 0.4471(4) 0.0449(16) Uani 1 1 d .
O7 O 1.0071(7) 0.7809(5) 0.3334(4) 0.0420(16) Uani 1 1 d .
O8 O 0.2916(7) 0.8956(5) 0.2341(4) 0.0395(15) Uani 1 1 d .
O9 O 0.2465(7) 0.7286(5) 0.2101(4) 0.0399(15) Uani 1 1 d .
O10 O -0.2526(8) 0.6042(6) 0.1386(5) 0.065(2) Uani 1 1 d .
O1W O 0.3527(8) 0.0911(5) 0.3101(5) 0.058(2) Uani 1 1 d .
H1WA H 0.3782 0.1417 0.2781 0.087 Uiso 1 1 d R
H1WB H 0.3326 0.0350 0.2808 0.087 Uiso 1 1 d R
O2W O 0.4354(8) 0.2874(6) 0.2311(5) 0.065(2) Uani 1 1 d .
H2WA H 0.4493 0.3189 0.1853 0.098 Uiso 1 1 d R
H2WB H 0.3451 0.2717 0.2366 0.098 Uiso 1 1 d R
O3W O 0.4483(9) 0.4302(7) 0.1002(5) 0.079(3) Uani 1 1 d .
H3WA H 0.4612 0.3896 0.0628 0.119 Uiso 1 1 d R
H3WB H 0.3770 0.4533 0.0823 0.119 Uiso 1 1 d R
Pb1 Pb 0.18261(3) 0.13358(2) 0.42495(2) 0.03397(11) Uani 1 1 d .
Pb2 Pb 0.05582(3) 0.81201(3) 0.16217(2) 0.03478(11) Uani 1 1 d .
S1 S 0.9697(2) 0.87335(18) 0.35688(14) 0.0344(5) Uani 1 1 d .
S2 S -0.1677(3) 0.55774(17) 0.08949(15) 0.0369(5) Uani 1 1 d .

loop_
_atom_site_aniso_label
_atom_site_aniso_U_11
_atom_site_aniso_U_22
_atom_site_aniso_U_33
_atom_site_aniso_U_23
_atom_site_aniso_U_13
_atom_site_aniso_U_12
C1 0.054(7) 0.070(8) 0.060(7) 0.014(6) 0.009(6) 0.026(6)
C2 0.032(6) 0.088(9) 0.069(8) 0.016(7) 0.011(5) 0.029(6)
C3 0.030(6) 0.088(9) 0.060(7) 0.019(7) -0.002(5) 0.007(6)
C4 0.037(6) 0.067(7) 0.036(6) 0.013(5) 0.000(4) -0.006(5)
C5 0.060(8) 0.081(9) 0.042(7) -0.005(6) -0.007(6) -0.023(7)
C6 0.082(10) 0.049(7) 0.051(7) -0.002(6) 0.004(7) -0.023(7)
C7 0.079(9) 0.042(6) 0.035(6) -0.005(5) 0.005(6) 0.002(6)
C8 0.046(6) 0.040(5) 0.033(5) 0.010(4) 0.001(4) 0.001(5)
C9 0.031(5) 0.044(6) 0.032(5) 0.004(4) 0.001(4) 0.005(4)
C10 0.049(6) 0.044(6) 0.051(6) 0.022(5) 0.020(5) 0.008(5)
C11 0.089(10) 0.036(6) 0.078(9) 0.013(6) 0.049(8) 0.018(6)
C12 0.090(10) 0.041(7) 0.072(9) -0.013(6) 0.023(8) 0.017(7)
C13 0.037(5) 0.040(5) 0.033(5) 0.000(4) 0.008(4) 0.019(4)
C14 0.035(5) 0.028(4) 0.030(4) -0.003(4) 0.005(4) 0.021(4)
C15 0.031(5) 0.045(6) 0.049(6) 0.007(5) -0.002(4) 0.015(4)
C16 0.032(5) 0.040(5) 0.037(5) 0.013(4) 0.008(4) 0.005(4)
C17 0.028(5) 0.049(6) 0.043(5) 0.010(5) 0.003(4) 0.015(4)
C18 0.031(5) 0.030(5) 0.035(5) -0.002(4) -0.002(4) 0.009(4)
C19 0.041(5) 0.034(5) 0.038(5) 0.013(4) 0.012(4) 0.010(4)
C20 0.022(4) 0.034(5) 0.037(5) 0.001(4) 0.011(4) 0.014(4)
C21 0.031(5) 0.034(5) 0.031(5) 0.006(4) 0.001(4) 0.002(4)
C22 0.037(5) 0.031(5) 0.036(5) -0.004(4) 0.004(4) 0.013(4)
C23 0.030(5) 0.038(5) 0.029(5) 0.006(4) 0.010(4) 0.009(4)
C24 0.039(5) 0.042(5) 0.039(5) -0.003(4) 0.003(4) 0.016(4)
C25 0.049(6) 0.042(5) 0.030(5) 0.002(4) 0.005(4) 0.013(5)
C26 0.039(5) 0.046(6) 0.032(5) -0.002(4) 0.003(4) 0.023(5)
C27 0.050(7) 0.045(6) 0.057(7) -0.002(5) 0.006(5) -0.004(5)
C28 0.061(8) 0.088(10) 0.062(8) -0.025(8) 0.020(7) -0.011(7)
C29 0.076(10) 0.117(13) 0.048(8) -0.025(8) 0.027(7) -0.001(9)
C30 0.057(8) 0.080(9) 0.047(7) 0.006(7) 0.011(6) -0.008(7)
C31 0.051(6) 0.038(6) 0.033(5) 0.003(4) -0.008(5) -0.005(5)
C32 0.092(12) 0.118(14) 0.061(9) 0.041(10) 0.026(8) -0.030(11)
C33 0.107(13) 0.076(10) 0.066(10) 0.044(8) -0.015(9) -0.030(9)
C34 0.043(6) 0.033(5) 0.043(6) 0.013(4) -0.013(5) -0.006(4)
C35 0.135(14) 0.037(7) 0.075(10) 0.007(7) -0.068(10) 0.008(8)
C36 0.092(9) 0.041(6) 0.050(7) 0.012(6) -0.029(7) -0.004(6)
C37 0.120(13) 0.048(8) 0.082(10) -0.004(7) -0.037(9) 0.039(8)
C38 0.078(8) 0.055(7) 0.061(7) -0.012(6) -0.014(6) 0.043(6)
N1 0.043(5) 0.078(7) 0.071(7) 0.041(5) 0.020(5) 0.024(5)
N2 0.040(4) 0.026(4) 0.037(4) 0.006(3) 0.014(3) 0.009(3)
N3 0.038(4) 0.050(5) 0.034(4) 0.003(4) 0.002(3) 0.021(4)
N4 0.035(5) 0.051(5) 0.080(7) -0.011(5) 0.000(4) 0.020(4)
N5 0.045(5) 0.035(4) 0.035(4) -0.001(3) 0.013(4) 0.012(4)
N6 0.058(6) 0.039(5) 0.046(5) 0.006(4) -0.009(4) 0.019(4)
O1 0.041(4) 0.056(4) 0.046(4) 0.020(3) 0.008(3) 0.023(3)
O2 0.041(4) 0.046(4) 0.051(4) 0.022(3) 0.011(3) 0.020(3)
O3 0.071(5) 0.041(4) 0.056(5) 0.002(3) -0.025(4) 0.012(4)
O4 0.043(4) 0.033(4) 0.079(5) 0.024(3) 0.011(4) 0.008(3)
O5 0.038(4) 0.056(4) 0.050(4) 0.024(3) 0.012(3) -0.001(3)
O6 0.038(4) 0.058(4) 0.038(4) -0.001(3) 0.000(3) 0.013(3)
O7 0.036(4) 0.043(4) 0.057(4) 0.002(3) 0.007(3) 0.026(3)
O8 0.036(4) 0.038(4) 0.046(4) -0.004(3) -0.001(3) 0.015(3)
O9 0.035(4) 0.031(3) 0.049(4) 0.003(3) 0.005(3) 0.003(3)
O10 0.071(5) 0.069(5) 0.083(6) 0.025(4) 0.035(4) 0.054(4)
O1W 0.060(5) 0.043(4) 0.071(5) -0.005(4) 0.001(4) 0.016(4)
O2W 0.050(5) 0.075(6) 0.070(5) 0.030(4) 0.014(4) 0.014(4)
O3W 0.067(6) 0.093(7) 0.076(6) 0.037(5) 0.001(5) 0.021(5)
Pb1 0.03147(19) 0.0329(2) 0.0378(2) 0.00786(15) 0.00205(15) 0.01020(15)
Pb2 0.02976(19) 0.0374(2) 0.0381(2) 0.00736(16) 0.00444(15) 0.01069(15)
S1 0.0299(11) 0.0397(12) 0.0328(12) 0.0046(10) 0.0059(9) 0.0077(10)
S2 0.0379(13) 0.0317(12) 0.0430(13) 0.0092(10) 0.0036(10) 0.0132(10)

loop_
_atom_type_symbol
_atom_type_description
_atom_type_scat_dispersion_real
_atom_type_scat_dispersion_imag
_atom_type_scat_source
C C 0.0033 0.0016 'International Tables Vol C Tables 4.2.6.8 and 6.1.1.4'
H H 0.0000 0.0000 'International Tables Vol C Tables 4.2.6.8 and 6.1.1.4'
N N 0.0061 0.0033 'International Tables Vol C Tables 4.2.6.8 and 6.1.1.4'
O O 0.0106 0.0060 'International Tables Vol C Tables 4.2.6.8 and 6.1.1.4'
S S 0.1246 0.1234 'International Tables Vol C Tables 4.2.6.8 and 6.1.1.4'
Pb Pb -3.3944 10.1111 'International Tables Vol C Tables 4.2.6.8 and 6.1.1.4'

loop_
_geom_angle_atom_site_label_1
_geom_angle_atom_site_label_2
_geom_angle_atom_site_label_3
_geom_angle
N3 C1 C2 121.3(12)
N3 C1 H1 119.3
C2 C1 H1 119.3
C3 C2 C1 120.3(10)
C3 C2 H2 119.8
C1 C2 H2 119.8
C4 C3 C2 118.6(10)
C4 C3 H3 120.7
C2 C3 H3 120.7
C3 C4 C9 119.8(11)
C3 C4 C5 122.1(11)
C9 C4 C5 118.0(11)
C6 C5 C4 122.8(11)
C6 C5 H5A 118.6
C4 C5 H5A 118.6
C5 C6 C7 119.6(12)
C5 C6 H6 120.2
C7 C6 H6 120.2
C12 C7 C8 117.3(11)
C12 C7 C6 121.7(11)
C8 C7 C6 121.1(12)
N2 C8 C7 123.7(10)
N2 C8 C9 118.2(9)
C7 C8 C9 118.0(10)
N3 C9 C4 120.9(9)
N3 C9 C8 118.7(8)
C4 C9 C8 120.4(9)
N2 C10 C11 123.6(11)
N2 C10 H10 118.2
C11 C10 H10 118.2
C12 C11 C10 118.0(11)
C12 C11 H11 121.0
C10 C11 H11 121.0
C11 C12 C7 120.1(11)
C11 C12 H12 120.0
C7 C12 H12 120.0
O1 C13 O2 119.7(8)
O1 C13 C14 119.7(8)
O2 C13 C14 120.6(8)
C15 C14 C16 118.3(7)
C15 C14 C13 119.3(7)
C16 C14 C13 122.4(8)
C14 C15 C19 124.4(8)
C14 C15 H15 117.8
C19 C15 H15 117.8
N1 C16 C14 123.4(8)
N1 C16 C17 118.9(8)
C14 C16 C17 117.7(8)
C18 C17 C16 122.1(8)
C18 C17 H17 119.0
C16 C17 H17 119.0
C17 C18 C19 122.0(8)
C17 C18 S2 118.1(7)
C19 C18 S2 119.8(7)
C18 C19 C15 115.5(8)
C18 C19 H19 122.2
C15 C19 H19 122.2
C25 C20 C21 119.7(8)
C25 C20 C26 119.6(8)
C21 C20 C26 120.5(8)
N4 C21 C20 124.1(8)
N4 C21 C22 118.6(8)
C20 C21 C22 117.1(8)
C23 C22 C21 121.1(8)
C23 C22 H22 119.5
C21 C22 H22 119.5
C22 C23 C24 122.9(8)
C22 C23 S1 119.0(7)
C24 C23 S1 118.0(7)
C23 C24 C25 116.8(9)
C23 C24 H24 121.6
C25 C24 H24 121.6
C24 C25 C20 122.4(9)
C24 C25 H25 118.8
C20 C25 H25 118.8
O9 C26 O8 119.3(8)
O9 C26 C20 122.3(8)
O8 C26 C20 118.4(9)
O9 C26 Pb2 61.0(5)
O8 C26 Pb2 58.4(4)
C20 C26 Pb2 174.9(7)
N5 C27 C28 123.4(11)
N5 C27 H27 118.3
C28 C27 H27 118.3
C29 C28 C27 119.5(14)
C29 C28 H28 120.2
C27 C28 H28 120.2
C28 C29 C30 120.7(13)
C28 C29 H29 119.7
C30 C29 H29 119.7
C29 C30 C31 118.3(12)
C29 C30 C32 124.0(14)
C31 C30 C32 117.5(14)
N5 C31 C30 121.6(10)
N5 C31 C34 116.9(9)
C30 C31 C34 121.4(10)
C33 C32 C30 121.1(13)
C33 C32 H32 119.4
C30 C32 H32 119.4
C32 C33 C36 121.9(12)
C32 C33 H33 119.0
C36 C33 H33 119.0
N6 C34 C36 122.2(11)
N6 C34 C31 119.2(8)
C36 C34 C31 118.6(11)
C37 C35 C36 119.8(12)
C37 C35 H35 120.1
C36 C35 H35 120.1
C35 C36 C33 123.3(13)
C35 C36 C34 117.4(13)
C33 C36 C34 119.3(13)
C35 C37 C38 121.3(13)
C35 C37 H37 119.3
C38 C37 H37 119.3
N6 C38 C37 119.5(13)
N6 C38 H38 120.3
C37 C38 H38 120.3
C16 N1 H1A 120.0
C16 N1 H1B 120.0
H1A N1 H1B 120.0
C10 N2 C8 117.4(9)
C10 N2 Pb1 122.0(7)
C8 N2 Pb1 120.6(6)
C1 N3 C9 118.9(9)
C1 N3 Pb1 121.8(7)
C9 N3 Pb1 118.4(6)
C21 N4 H4A 120.0
C21 N4 H4B 120.0
H4A N4 H4B 120.0
C27 N5 C31 116.2(9)
C27 N5 Pb2 122.1(6)
C31 N5 Pb2 121.6(7)
C38 N6 C34 119.9(9)
C38 N6 Pb2 122.9(8)
C34 N6 Pb2 117.3(6)
C13 O1 Pb1 95.6(5)
C13 O2 Pb1 92.2(5)
S2 O4 Pb2 115.8(4)
C26 O8 Pb2 94.5(5)
C26 O9 Pb2 92.2(5)
Pb1 O1W H1WA 110.8
Pb1 O1W H1WB 124.5
H1WA O1W H1WB 108.9
H2WA O2W H2WB 109.0
H3WA O3W H3WB 109.5
O1 Pb1 O2 52.4(2)
O1 Pb1 N2 76.1(2)
O2 Pb1 N2 79.2(2)
O1 Pb1 N3 93.0(2)
O2 Pb1 N3 135.2(2)
N2 Pb1 N3 63.7(2)
O1 Pb1 O1W 73.1(2)
O2 Pb1 O1W 114.8(2)
N2 Pb1 O1W 122.7(2)
N3 Pb1 O1W 71.1(2)
O8 Pb2 O9 53.9(2)
O8 Pb2 N5 79.3(2)
O9 Pb2 N5 77.1(2)
O8 Pb2 N6 76.3(2)
O9 Pb2 N6 121.9(2)
N5 Pb2 N6 64.9(3)
O8 Pb2 O4 131.3(2)
O9 Pb2 O4 80.5(2)
N5 Pb2 O4 73.9(2)
N6 Pb2 O4 124.2(2)
O8 Pb2 C26 27.2(2)
O9 Pb2 C26 26.8(2)
N5 Pb2 C26 75.8(3)
N6 Pb2 C26 99.1(3)
O4 Pb2 C26 105.6(2)
O7 S1 O5 111.5(4)
O7 S1 O6 114.0(4)
O5 S1 O6 111.3(4)
O7 S1 C23 107.1(4)
O5 S1 C23 104.7(4)
O6 S1 C23 107.7(4)
O4 S2 O3 112.7(5)
O4 S2 O10 112.3(5)
O3 S2 O10 112.1(5)
O4 S2 C18 106.7(4)
O3 S2 C18 105.7(4)
O10 S2 C18 106.8(4)

loop_
_geom_bond_atom_site_label_1
_geom_bond_atom_site_label_2
_geom_bond_distance
C1 N3 1.327(13)
C1 C2 1.421(15)
C1 H1 0.9300
C2 C3 1.369(17)
C2 H2 0.9300
C3 C4 1.368(16)
C3 H3 0.9300
C4 C9 1.417(12)
C4 C5 1.429(16)
C5 C6 1.337(18)
C5 H5A 0.9300
C6 C7 1.442(16)
C6 H6 0.9300
C7 C12 1.385(16)
C7 C8 1.396(14)
C8 N2 1.353(11)
C8 C9 1.451(13)
C9 N3 1.372(12)
C10 N2 1.307(12)
C10 C11 1.416(15)
C10 H10 0.9300
C11 C12 1.369(17)
C11 H11 0.9300
C12 H12 0.9300
C13 O1 1.271(10)
C13 O2 1.274(10)
C13 C14 1.480(11)
C14 C15 1.382(12)
C14 C16 1.406(11)
C15 C19 1.398(11)
C15 H15 0.9300
C16 N1 1.406(11)
C16 C17 1.409(11)
C17 C18 1.351(12)
C17 H17 0.9300
C18 C19 1.396(12)
C18 S2 1.782(8)
C19 H19 0.9300
C20 C25 1.398(12)
C20 C21 1.408(12)
C20 C26 1.480(11)
C21 N4 1.363(12)
C21 C22 1.419(12)
C22 C23 1.355(12)
C22 H22 0.9300
C23 C24 1.387(12)
C23 S1 1.784(9)
C24 C25 1.387(13)
C24 H24 0.9300
C25 H25 0.9300
C26 O9 1.265(11)
C26 O8 1.284(10)
C26 Pb2 2.804(9)
C27 N5 1.357(13)
C27 C28 1.390(16)
C27 H27 0.9300
C28 C29 1.323(18)
C28 H28 0.9300
C29 C30 1.385(19)
C29 H29 0.9300
C30 C31 1.408(15)
C30 C32 1.423(19)
C31 N5 1.376(11)
C31 C34 1.445(14)
C32 C33 1.37(2)
C32 H32 0.9300
C33 C36 1.40(2)
C33 H33 0.9300
C34 N6 1.367(13)
C34 C36 1.409(13)
C35 C37 1.33(2)
C35 C36 1.40(2)
C35 H35 0.9300
C37 C38 1.437(17)
C37 H37 0.9300
C38 N6 1.321(12)
C38 H38 0.9300
N1 H1A 0.8600
N1 H1B 0.8600
N2 Pb1 2.591(7)
N3 Pb1 2.623(8)
N4 H4A 0.8600
N4 H4B 0.8600
N5 Pb2 2.499(7)
N6 Pb2 2.597(8)
O1 Pb1 2.455(6)
O2 Pb1 2.527(6)
O3 S2 1.447(7)
O4 S2 1.435(7)
O4 Pb2 2.759(7)
O5 S1 1.457(6)
O6 S1 1.460(7)
O7 S1 1.450(6)
O8 Pb2 2.394(6)
O9 Pb2 2.455(6)
O10 S2 1.450(7)
O1W Pb1 2.754(8)
O1W H1WA 0.8529
O1W H1WB 0.8533
O2W H2WA 0.8528
O2W H2WB 0.8513
O3W H3WA 0.8516
O3W H3WB 0.8499

loop_
_geom_torsion_atom_site_label_1
_geom_torsion_atom_site_label_2
_geom_torsion_atom_site_label_3
_geom_torsion_atom_site_label_4
_geom_torsion
N3 C1 C2 C3 -1.6(17)
C1 C2 C3 C4 0.3(17)
C2 C3 C4 C9 2.6(16)
C2 C3 C4 C5 179.9(10)
C3 C4 C5 C6 -177.7(11)
C9 C4 C5 C6 -0.3(17)
C4 C5 C6 C7 3.0(18)
C5 C6 C7 C12 176.1(12)
C5 C6 C7 C8 -2.8(17)
C12 C7 C8 N2 -0.8(15)
C6 C7 C8 N2 178.1(9)
C12 C7 C8 C9 -179.0(9)
C6 C7 C8 C9 -0.1(14)
C3 C4 C9 N3 -4.3(14)
C5 C4 C9 N3 178.3(9)
C3 C4 C9 C8 174.8(9)
C5 C4 C9 C8 -2.6(14)
N2 C8 C9 N3 3.6(12)
C7 C8 C9 N3 -178.1(8)
N2 C8 C9 C4 -175.5(8)
C7 C8 C9 C4 2.8(13)
N2 C10 C11 C12 1.1(16)
C10 C11 C12 C7 -1.6(17)
C8 C7 C12 C11 1.4(17)
C6 C7 C12 C11 -177.5(11)
O1 C13 C14 C15 1.4(13)
O2 C13 C14 C15 179.1(9)
O1 C13 C14 C16 -179.7(9)
O2 C13 C14 C16 -2.0(14)
C16 C14 C15 C19 0.0(15)
C13 C14 C15 C19 178.9(9)
C15 C14 C16 N1 177.0(9)
C13 C14 C16 N1 -1.9(15)
C15 C14 C16 C17 -1.4(13)
C13 C14 C16 C17 179.7(9)
N1 C16 C17 C18 -177.4(9)
C14 C16 C17 C18 1.1(15)
C16 C17 C18 C19 0.8(15)
C16 C17 C18 S2 178.0(8)
C17 C18 C19 C15 -2.2(14)
S2 C18 C19 C15 -179.3(7)
C14 C15 C19 C18 1.8(15)
C25 C20 C21 N4 -177.2(9)
C26 C20 C21 N4 -1.5(13)
C25 C20 C21 C22 -1.8(12)
C26 C20 C21 C22 173.9(8)
N4 C21 C22 C23 176.8(8)
C20 C21 C22 C23 1.2(12)
C21 C22 C23 C24 0.6(13)
C21 C22 C23 S1 -177.0(6)
C22 C23 C24 C25 -1.7(13)
S1 C23 C24 C25 175.9(7)
C23 C24 C25 C20 1.0(13)
C21 C20 C25 C24 0.7(13)
C26 C20 C25 C24 -174.9(8)
C25 C20 C26 O9 -163.3(8)
C21 C20 C26 O9 21.0(13)
C25 C20 C26 O8 17.4(13)
C21 C20 C26 O8 -158.3(8)
N5 C27 C28 C29 3.8(19)
C27 C28 C29 C30 -4(2)
C28 C29 C30 C31 5(2)
C28 C29 C30 C32 -179.7(14)
C29 C30 C31 N5 -4.7(17)
C32 C30 C31 N5 179.6(11)
C29 C30 C31 C34 178.5(11)
C32 C30 C31 C34 2.8(16)
C29 C30 C32 C33 180.0(15)
C31 C30 C32 C33 -5(2)
C30 C32 C33 C36 5(2)
N5 C31 C34 N6 1.7(13)
C30 C31 C34 N6 178.6(9)
N5 C31 C34 C36 -178.0(9)
C30 C31 C34 C36 -1.1(14)
C37 C35 C36 C33 177.9(13)
C37 C35 C36 C34 -0.6(18)
C32 C33 C36 C35 178.8(14)
C32 C33 C36 C34 -3(2)
N6 C34 C36 C35 -0.2(15)
C31 C34 C36 C35 179.5(9)
N6 C34 C36 C33 -178.8(10)
C31 C34 C36 C33 0.9(15)
C36 C35 C37 C38 1(2)
C35 C37 C38 N6 -0.8(19)
C11 C10 N2 C8 -0.4(13)
C11 C10 N2 Pb1 176.4(7)
C7 C8 N2 C10 0.3(13)
C9 C8 N2 C10 178.5(8)
C7 C8 N2 Pb1 -176.5(7)
C9 C8 N2 Pb1 1.7(10)
C2 C1 N3 C9 0.0(15)
C2 C1 N3 Pb1 -168.9(8)
C4 C9 N3 C1 2.9(13)
C8 C9 N3 C1 -176.2(9)
C4 C9 N3 Pb1 172.2(6)
C8 C9 N3 Pb1 -6.9(10)
C28 C27 N5 C31 -3.4(15)
C28 C27 N5 Pb2 179.6(9)
C30 C31 N5 C27 3.9(14)
C34 C31 N5 C27 -179.2(8)
C30 C31 N5 Pb2 -179.1(8)
C34 C31 N5 Pb2 -2.1(11)
C37 C38 N6 C34 -0.1(15)
C37 C38 N6 Pb2 -178.7(8)
C36 C34 N6 C38 0.5(14)
C31 C34 N6 C38 -179.2(9)
C36 C34 N6 Pb2 179.2(7)
C31 C34 N6 Pb2 -0.5(11)
O2 C13 O1 Pb1 -2.6(9)
C14 C13 O1 Pb1 175.1(7)
O1 C13 O2 Pb1 2.5(9)
C14 C13 O2 Pb1 -175.1(7)
O9 C26 O8 Pb2 -4.0(9)
C20 C26 O8 Pb2 175.4(7)
O8 C26 O9 Pb2 3.8(9)
C20 C26 O9 Pb2 -175.4(8)
C13 O1 Pb1 O2 1.4(5)
C13 O1 Pb1 N2 -85.6(6)
C13 O1 Pb1 N3 -147.5(6)
C13 O1 Pb1 O1W 143.3(6)
C13 O2 Pb1 O1 -1.4(5)
C13 O2 Pb1 N2 79.2(6)
C13 O2 Pb1 N3 45.7(7)
C13 O2 Pb1 O1W -42.0(6)
C10 N2 Pb1 O1 79.2(7)
C8 N2 Pb1 O1 -104.1(6)
C10 N2 Pb1 O2 25.5(6)
C8 N2 Pb1 O2 -157.8(6)
C10 N2 Pb1 N3 179.8(7)
C8 N2 Pb1 N3 -3.6(6)
C10 N2 Pb1 O1W 138.2(6)
C8 N2 Pb1 O1W -45.1(7)
C1 N3 Pb1 O1 -112.9(8)
C9 N3 Pb1 O1 78.2(6)
C1 N3 Pb1 O2 -148.4(7)
C9 N3 Pb1 O2 42.7(7)
C1 N3 Pb1 N2 174.3(8)
C9 N3 Pb1 N2 5.3(6)
C1 N3 Pb1 O1W -41.9(7)
C9 N3 Pb1 O1W 149.2(7)
C26 O8 Pb2 O9 2.2(5)
C26 O8 Pb2 N5 -79.6(5)
C26 O8 Pb2 N6 -146.1(6)
C26 O8 Pb2 O4 -22.3(6)
C26 O9 Pb2 O8 -2.2(5)
C26 O9 Pb2 N5 83.9(5)
C26 O9 Pb2 N6 34.8(6)
C26 O9 Pb2 O4 159.4(6)
C27 N5 Pb2 O8 98.5(7)
C31 N5 Pb2 O8 -78.4(7)
C27 N5 Pb2 O9 43.3(7)
C31 N5 Pb2 O9 -133.6(7)
C27 N5 Pb2 N6 178.2(8)
C31 N5 Pb2 N6 1.3(6)
C27 N5 Pb2 O4 -40.4(7)
C31 N5 Pb2 O4 142.8(7)
C27 N5 Pb2 C26 70.9(7)
C31 N5 Pb2 C26 -106.0(7)
C38 N6 Pb2 O8 -97.3(8)
C34 N6 Pb2 O8 84.1(6)
C38 N6 Pb2 O9 -127.3(8)
C34 N6 Pb2 O9 54.1(7)
C38 N6 Pb2 N5 178.2(8)
C34 N6 Pb2 N5 -0.4(6)
C38 N6 Pb2 O4 131.8(7)
C34 N6 Pb2 O4 -46.8(7)
C38 N6 Pb2 C26 -112.2(8)
C34 N6 Pb2 C26 69.1(7)
S2 O4 Pb2 O8 125.5(4)
S2 O4 Pb2 O9 105.6(4)
S2 O4 Pb2 N5 -175.1(4)
S2 O4 Pb2 N6 -132.1(4)
S2 O4 Pb2 C26 115.1(4)
O9 C26 Pb2 O8 176.1(9)
O8 C26 Pb2 O9 -176.1(9)
O9 C26 Pb2 N5 -89.6(5)
O8 C26 Pb2 N5 94.4(5)
O9 C26 Pb2 N6 -150.7(5)
O8 C26 Pb2 N6 33.3(6)
O9 C26 Pb2 O4 -21.2(6)
O8 C26 Pb2 O4 162.8(5)
C22 C23 S1 O7 -7.9(8)
C24 C23 S1 O7 174.4(7)
C22 C23 S1 O5 110.6(7)
C24 C23 S1 O5 -67.1(8)
C22 C23 S1 O6 -130.9(7)
C24 C23 S1 O6 51.4(8)
Pb2 O4 S2 O3 151.0(4)
Pb2 O4 S2 O10 23.3(5)
Pb2 O4 S2 C18 -93.4(4)
C17 C18 S2 O4 163.6(8)
C19 C18 S2 O4 -19.2(9)
C17 C18 S2 O3 -76.2(9)
C19 C18 S2 O3 101.0(8)
C17 C18 S2 O10 43.4(9)
C19 C18 S2 O10 -139.4(8)
